data_4130870
loop_
_publ_author_name
'Carrillo, Josue Ayuso'
'Turner, Michael L.'
'Ingleson, Michael J.'

_publ_section_title
;
 A General Protocol for the Polycondensation of Thienyl
 N-Methyliminodiacetic Acid Boronate Esters To Form High Molecular Weight
 Copolymers.
;
_journal_issue 40
_journal_name_full 'Journal of the American Chemical Society'
_journal_page_first 13361
_journal_page_last 13368
_journal_paper_doi 10.1021/jacs.6b07666
_journal_volume 138
_journal_year 2016
_chemical_formula_moiety 'C42 H66 B2 N2 O8 S2, C2 H3 N'
_chemical_formula_sum 'C44 H69 B2 N3 O8 S2'
_chemical_formula_weight 853.76
_space_group_crystal_system triclinic
_space_group_IT_number 2
_space_group_name_Hall '-P 1'
_space_group_name_H-M_alt 'P -1'
_atom_sites_solution_hydrogens geom
_atom_sites_solution_primary direct
_audit_creation_date 2016-06-23
_audit_creation_method
;
Olex2 1.2
(compiled 2016.02.19 svn.r3266 for OlexSys, GUI svn.r5155)
;
_cell_angle_alpha 82.158(3)
_cell_angle_beta 83.815(3)
_cell_angle_gamma 69.036(3)
_cell_formula_units_Z 2
_cell_length_a 8.2860(2)
_cell_length_b 10.6177(4)
_cell_length_c 28.6890(11)
_cell_measurement_reflns_used 5384
_cell_measurement_temperature 150.02(13)
_cell_measurement_theta_max 28.4600
_cell_measurement_theta_min 3.7000
_cell_volume 2330.15(15)
_computing_cell_refinement
;
CrysAlisPro, Agilent Technologies,
Version 1.171.36.24 (release 03-12-2012 CrysAlis171 .NET)
(compiled Dec  3 2012,18:21:49)
;
_computing_data_collection
;
CrysAlisPro, Agilent Technologies,
Version 1.171.36.24 (release 03-12-2012 CrysAlis171 .NET)
(compiled Dec  3 2012,18:21:49)
;
_computing_data_reduction
;
CrysAlisPro, Agilent Technologies,
Version 1.171.36.24 (release 03-12-2012 CrysAlis171 .NET)
(compiled Dec  3 2012,18:21:49)
;
_computing_molecular_graphics 'Olex2 (Dolomanov et al., 2009)'
_computing_publication_material 'Olex2 (Dolomanov et al., 2009)'
_computing_structure_refinement 'ShelXL (Sheldrick, 2015)'
_computing_structure_solution 'ShelXS (Sheldrick, 2008)'
_diffrn_ambient_temperature 150.02(13)
_diffrn_detector_area_resol_mean 8.0714
_diffrn_measured_fraction_theta_full 0.998
_diffrn_measured_fraction_theta_max 0.833
_diffrn_measurement_details
;
#__ type_ start__ end____ width___ exp.time_
  1 omega  -54.00   63.00   0.7500   17.5000
omega____ theta____ kappa____ phi______ frames
    -       18.8601  -19.0000  -60.0000 156

#__ type_ start__ end____ width___ exp.time_
  2 omega   29.00   61.25   0.7500   17.5000
omega____ theta____ kappa____ phi______ frames
    -       18.8601  -99.0000   30.0000 43

#__ type_ start__ end____ width___ exp.time_
  3 omega   45.00   87.00   0.7500   17.5000
omega____ theta____ kappa____ phi______ frames
    -       18.8601 -143.0000   36.0000 56

#__ type_ start__ end____ width___ exp.time_
  4 omega   14.00   76.25   0.7500   17.5000
omega____ theta____ kappa____ phi______ frames
    -       18.8601 -127.0000 -153.0000 83

#__ type_ start__ end____ width___ exp.time_
  5 omega  -38.00   38.50   0.7500   17.5000
omega____ theta____ kappa____ phi______ frames
    -       18.8601  -57.0000 -120.0000 102

#__ type_ start__ end____ width___ exp.time_
  6 omega   14.00   83.00   0.7500   17.5000
omega____ theta____ kappa____ phi______ frames
    -       18.8601   57.0000  120.0000 92
;
_diffrn_measurement_device_type 'SuperNova, Single source at offset), Eos'
_diffrn_measurement_method '\w scans'
_diffrn_orient_matrix_UB_11 0.0059960000
_diffrn_orient_matrix_UB_12 -0.0655256000
_diffrn_orient_matrix_UB_13 0.0108656000
_diffrn_orient_matrix_UB_21 -0.0035459000
_diffrn_orient_matrix_UB_22 0.0219550000
_diffrn_orient_matrix_UB_23 0.0224781000
_diffrn_orient_matrix_UB_31 -0.0915923000
_diffrn_orient_matrix_UB_32 0.0199932000
_diffrn_orient_matrix_UB_33 0.0014384000
_diffrn_radiation_monochromator mirror
_diffrn_radiation_type MoK\a
_diffrn_radiation_wavelength 0.71073
_diffrn_reflns_av_R_equivalents 0.0310
_diffrn_reflns_av_unetI/netI 0.0702
_diffrn_reflns_Laue_measured_fraction_full 0.998
_diffrn_reflns_Laue_measured_fraction_max 0.833
_diffrn_reflns_limit_h_max 10
_diffrn_reflns_limit_h_min -11
_diffrn_reflns_limit_k_max 11
_diffrn_reflns_limit_k_min -13
_diffrn_reflns_limit_l_max 34
_diffrn_reflns_limit_l_min -39
_diffrn_reflns_number 19598
_diffrn_reflns_point_group_measured_fraction_full 0.998
_diffrn_reflns_point_group_measured_fraction_max 0.833
_diffrn_reflns_theta_full 26.000
_diffrn_reflns_theta_max 29.288
_diffrn_reflns_theta_min 3.256
_diffrn_source 'SuperNova (Mo) X-ray Source'
_exptl_absorpt_coefficient_mu 0.167
_exptl_absorpt_correction_T_max 1.00000
_exptl_absorpt_correction_T_min 0.80234
_exptl_absorpt_correction_type multi-scan
_exptl_absorpt_process_details
;
CrysAlisPro, Agilent Technologies,
Version 1.171.36.24 (release 03-12-2012 CrysAlis171 .NET)
(compiled Dec  3 2012,18:21:49)
Empirical absorption correction using spherical harmonics,
 implemented in SCALE3 ABSPACK scaling algorithm.
;
_exptl_crystal_colour colourless
_exptl_crystal_colour_primary colourless
_exptl_crystal_density_diffrn 1.217
_exptl_crystal_description plate
_exptl_crystal_F_000 920
_exptl_crystal_size_max 0.4
_exptl_crystal_size_mid 0.2
_exptl_crystal_size_min 0.05
_refine_diff_density_max 0.276
_refine_diff_density_min -0.278
_refine_diff_density_rms 0.058
_refine_ls_extinction_method none
_refine_ls_goodness_of_fit_ref 1.044
_refine_ls_hydrogen_treatment constr
_refine_ls_matrix_type full
_refine_ls_number_parameters 537
_refine_ls_number_reflns 10602
_refine_ls_number_restraints 0
_refine_ls_restrained_S_all 1.044
_refine_ls_R_factor_all 0.0864
_refine_ls_R_factor_gt 0.0565
_refine_ls_shift/su_max 0.000
_refine_ls_shift/su_mean 0.000
_refine_ls_structure_factor_coef Fsqd
_refine_ls_weighting_details
;
 w=1/[\s^2^(Fo^2^)+(0.0419P)^2^+0.9931P]
 where P=(Fo^2^+2Fc^2^)/3
;
_refine_ls_weighting_scheme calc
_refine_ls_wR_factor_gt 0.1184
_refine_ls_wR_factor_ref 0.1355
_reflns_Friedel_coverage 0.000
_reflns_number_gt 7536
_reflns_number_total 10602
_reflns_threshold_expression 'I > 2\s(I)'
_cod_data_source_file ja6b07666_si_002.cif
_cod_data_source_block amji347
_cod_original_cell_volume 2330.16(15)
_cod_database_code 4130870
_shelxl_version_number 2013-2
_chemical_oxdiff_formula C42H68N2O8S2B2
_shelx_space_group_comment
;
The symmetry employed for this shelxl refinement is uniquely defined
by the following loop, which should always be used as a source of
symmetry information in preference to the above space-group names.
They are only intended as comments.
;
_reflns_odcompleteness_completeness 99.77
_reflns_odcompleteness_iscentric 1
_reflns_odcompleteness_theta 26.32
_olex2_refinement_description
;
1. Fixed Uiso
 At 1.2 times of:
  All C(H) groups, All C(H,H) groups
 At 1.5 times of:
  All C(H,H,H) groups
2.a Secondary CH2 refined with riding coordinates:
 C9(H9A,H9B), C10(H10A,H10B), C11(H11A,H11B), C12(H12A,H12B), C13(H13A,H13B),
 C14(H14A,H14B), C15(H15A,H15B), C16(H16A,H16B), C17(H17A,H17B), C18(H18A,H18B),
  C19(H19A,H19B), C21(H21A,H21B), C22(H22A,H22B), C23(H23A,H23B), C24(H24A,
 H24B), C25(H25A,H25B), C26(H26A,H26B), C27(H27A,H27B), C28(H28A,H28B),
 C29(H29A,H29B), C30(H30A,H30B), C31(H31A,H31B), C34(H34A,H34B), C36(H36A,H36B),
  C39(H39A,H39B), C41(H41A,H41B)
2.b Aromatic/amide H refined with riding coordinates:
 C3(H3), C6(H6)
2.c Idealised Me refined as rotating group:
 C20(H20A,H20B,H20C), C32(H32A,H32B,H32C), C35(H35A,H35B,H35C), C40(H40A,H40B,
 H40C), C44(H44A,H44B,H44C)
;
_olex2_submission_special_instructions 'No special instructions were received'

loop_
_space_group_symop_operation_xyz
'x, y, z'
'-x, -y, -z'

loop_
_atom_site_label
_atom_site_type_symbol
_atom_site_fract_x
_atom_site_fract_y
_atom_site_fract_z
_atom_site_U_iso_or_equiv
_atom_site_adp_type
_atom_site_occupancy
_atom_site_site_symmetry_order
_atom_site_calc_flag
_atom_site_refinement_flags_posn
S1 S 0.66878(7) 0.49396(6) 0.15812(2) 0.02271(14) Uani 1 1 d .
S2 S 0.50028(7) 0.27189(6) 0.13150(2) 0.02468(14) Uani 1 1 d .
O1 O 0.97396(19) 0.62816(16) 0.22477(5) 0.0261(4) Uani 1 1 d .
O2 O 1.1162(2) 0.7481(2) 0.24981(7) 0.0455(5) Uani 1 1 d .
O3 O 0.95378(18) 0.60849(16) 0.14191(5) 0.0253(4) Uani 1 1 d .
O4 O 0.9317(2) 0.68736(19) 0.06560(5) 0.0356(4) Uani 1 1 d .
O5 O 0.2238(2) 0.03272(17) 0.11302(5) 0.0316(4) Uani 1 1 d .
O6 O 0.0378(2) -0.0454(2) 0.08637(6) 0.0424(5) Uani 1 1 d .
O7 O 0.47699(19) 0.06872(17) 0.07159(5) 0.0295(4) Uani 1 1 d .
O8 O 0.6164(2) 0.0938(2) 0.00186(6) 0.0438(5) Uani 1 1 d .
N1 N 0.7712(2) 0.80898(19) 0.17629(6) 0.0227(4) Uani 1 1 d .
N2 N 0.1931(2) 0.22866(19) 0.05517(6) 0.0210(4) Uani 1 1 d .
C1 C 0.7241(3) 0.5665(2) 0.20181(7) 0.0208(5) Uani 1 1 d .
C2 C 0.6325(3) 0.5474(2) 0.24352(7) 0.0219(5) Uani 1 1 d .
C3 C 0.5206(3) 0.4756(2) 0.23962(8) 0.0250(5) Uani 1 1 d .
H3 H 0.4501 0.4557 0.2648 0.030 Uiso 1 1 calc R
C4 C 0.5250(3) 0.4377(2) 0.19549(7) 0.0224(5) Uani 1 1 d .
C5 C 0.4307(3) 0.3597(2) 0.18073(7) 0.0231(5) Uani 1 1 d .
C6 C 0.2861(3) 0.3385(2) 0.20206(7) 0.0232(5) Uani 1 1 d .
H6 H 0.2297 0.3770 0.2292 0.028 Uiso 1 1 calc R
C7 C 0.2287(3) 0.2529(2) 0.17935(7) 0.0214(5) Uani 1 1 d .
C8 C 0.3308(3) 0.2090(2) 0.13929(7) 0.0228(5) Uani 1 1 d .
C9 C 0.6543(3) 0.5857(2) 0.29070(7) 0.0247(5) Uani 1 1 d .
H9A H 0.5414 0.6276 0.3064 0.030 Uiso 1 1 calc R
H9B H 0.7134 0.6510 0.2860 0.030 Uiso 1 1 calc R
C10 C 0.7590(3) 0.4598(2) 0.32159(7) 0.0265(5) Uani 1 1 d .
H10A H 0.7055 0.3916 0.3230 0.032 Uiso 1 1 calc R
H10B H 0.8745 0.4234 0.3067 0.032 Uiso 1 1 calc R
C11 C 0.7742(3) 0.4846(2) 0.37170(7) 0.0239(5) Uani 1 1 d .
H11A H 0.6592 0.5229 0.3867 0.029 Uiso 1 1 calc R
H11B H 0.8320 0.5500 0.3707 0.029 Uiso 1 1 calc R
C12 C 0.8753(3) 0.3542(2) 0.40098(7) 0.0266(5) Uani 1 1 d .
H12A H 0.8181 0.2888 0.4012 0.032 Uiso 1 1 calc R
H12B H 0.9902 0.3169 0.3858 0.032 Uiso 1 1 calc R
C13 C 0.8931(3) 0.3717(2) 0.45164(7) 0.0246(5) Uani 1 1 d .
H13A H 0.9534 0.4350 0.4517 0.030 Uiso 1 1 calc R
H13B H 0.7786 0.4106 0.4668 0.030 Uiso 1 1 calc R
C14 C 0.9904(3) 0.2397(2) 0.47994(7) 0.0258(5) Uani 1 1 d .
H14A H 1.1035 0.1997 0.4641 0.031 Uiso 1 1 calc R
H14B H 0.9283 0.1774 0.4805 0.031 Uiso 1 1 calc R
C15 C 1.0144(3) 0.2547(2) 0.53050(7) 0.0249(5) Uani 1 1 d .
H15A H 1.0794 0.3149 0.5300 0.030 Uiso 1 1 calc R
H15B H 0.9016 0.2967 0.5462 0.030 Uiso 1 1 calc R
C16 C 1.1078(3) 0.1215(2) 0.55880(7) 0.0258(5) Uani 1 1 d .
H16A H 1.2185 0.0778 0.5424 0.031 Uiso 1 1 calc R
H16B H 1.0403 0.0627 0.5602 0.031 Uiso 1 1 calc R
C17 C 1.1393(3) 0.1353(2) 0.60902(7) 0.0234(5) Uani 1 1 d .
H17A H 1.2100 0.1916 0.6077 0.028 Uiso 1 1 calc R
H17B H 1.0291 0.1810 0.6253 0.028 Uiso 1 1 calc R
C18 C 1.2284(3) -0.0001(2) 0.63696(7) 0.0251(5) Uani 1 1 d .
H18A H 1.3366 -0.0469 0.6200 0.030 Uiso 1 1 calc R
H18B H 1.1558 -0.0551 0.6389 0.030 Uiso 1 1 calc R
C19 C 1.2662(3) 0.0113(2) 0.68674(7) 0.0247(5) Uani 1 1 d .
H19A H 1.3433 0.0625 0.6850 0.030 Uiso 1 1 calc R
H19B H 1.1590 0.0608 0.7036 0.030 Uiso 1 1 calc R
C20 C 1.3485(3) -0.1264(3) 0.71408(8) 0.0324(6) Uani 1 1 d .
H20A H 1.4536 -0.1766 0.6973 0.049 Uiso 1 1 calc GR
H20B H 1.2697 -0.1755 0.7176 0.049 Uiso 1 1 calc GR
H20C H 1.3741 -0.1143 0.7447 0.049 Uiso 1 1 calc GR
C21 C 0.0748(3) 0.2136(2) 0.19862(8) 0.0246(5) Uani 1 1 d .
H21A H 0.0193 0.1999 0.1726 0.029 Uiso 1 1 calc R
H21B H -0.0083 0.2876 0.2145 0.029 Uiso 1 1 calc R
C22 C 0.1234(3) 0.0843(2) 0.23331(7) 0.0238(5) Uani 1 1 d .
H22A H 0.0248 0.0542 0.2391 0.029 Uiso 1 1 calc R
H22B H 0.2174 0.0138 0.2187 0.029 Uiso 1 1 calc R
C23 C 0.1784(3) 0.1015(2) 0.28058(7) 0.0263(5) Uani 1 1 d .
H23A H 0.2685 0.1411 0.2747 0.032 Uiso 1 1 calc R
H23B H 0.0802 0.1644 0.2969 0.032 Uiso 1 1 calc R
C24 C 0.2451(3) -0.0309(2) 0.31256(7) 0.0249(5) Uani 1 1 d .
H24A H 0.1611 -0.0762 0.3153 0.030 Uiso 1 1 calc R
H24B H 0.3519 -0.0896 0.2981 0.030 Uiso 1 1 calc R
C25 C 0.2783(3) -0.0103(2) 0.36167(7) 0.0253(5) Uani 1 1 d .
H25A H 0.1690 0.0396 0.3775 0.030 Uiso 1 1 calc R
H25B H 0.3515 0.0445 0.3587 0.030 Uiso 1 1 calc R
C26 C 0.3643(3) -0.1423(2) 0.39209(7) 0.0247(5) Uani 1 1 d .
H26A H 0.4758 -0.1904 0.3769 0.030 Uiso 1 1 calc R
H26B H 0.2935 -0.1986 0.3939 0.030 Uiso 1 1 calc R
C27 C 0.3916(3) -0.1231(2) 0.44199(7) 0.0268(5) Uani 1 1 d .
H27A H 0.2797 -0.0795 0.4578 0.032 Uiso 1 1 calc R
H27B H 0.4573 -0.0629 0.4402 0.032 Uiso 1 1 calc R
C28 C 0.4864(3) -0.2552(2) 0.47144(7) 0.0254(5) Uani 1 1 d .
H28A H 0.4227 -0.3165 0.4723 0.031 Uiso 1 1 calc R
H28B H 0.5998 -0.2973 0.4561 0.031 Uiso 1 1 calc R
C29 C 0.5086(3) -0.2369(2) 0.52174(7) 0.0276(5) Uani 1 1 d .
H29A H 0.3950 -0.1976 0.5374 0.033 Uiso 1 1 calc R
H29B H 0.5688 -0.1733 0.5209 0.033 Uiso 1 1 calc R
C30 C 0.6083(3) -0.3682(2) 0.55057(7) 0.0266(5) Uani 1 1 d .
H30A H 0.5481 -0.4319 0.5514 0.032 Uiso 1 1 calc R
H30B H 0.7219 -0.4074 0.5349 0.032 Uiso 1 1 calc R
C31 C 0.6303(3) -0.3500(3) 0.60085(8) 0.0315(6) Uani 1 1 d .
H31A H 0.5168 -0.3139 0.6169 0.038 Uiso 1 1 calc R
H31B H 0.6869 -0.2840 0.6001 0.038 Uiso 1 1 calc R
C32 C 0.7356(3) -0.4810(3) 0.62886(8) 0.0389(7) Uani 1 1 d .
H32A H 0.8483 -0.5174 0.6132 0.058 Uiso 1 1 calc GR
H32B H 0.6776 -0.5455 0.6311 0.058 Uiso 1 1 calc GR
H32C H 0.7473 -0.4627 0.6599 0.058 Uiso 1 1 calc GR
C33 C 1.0139(3) 0.7397(3) 0.22523(8) 0.0292(6) Uani 1 1 d .
C34 C 0.9108(3) 0.8529(3) 0.18996(8) 0.0287(5) Uani 1 1 d .
H34A H 0.8609 0.9374 0.2042 0.034 Uiso 1 1 calc R
H34B H 0.9848 0.8659 0.1625 0.034 Uiso 1 1 calc R
C35 C 0.6032(3) 0.8760(3) 0.20217(8) 0.0314(6) Uani 1 1 d .
H35A H 0.5630 0.9716 0.1923 0.047 Uiso 1 1 calc GR
H35B H 0.6183 0.8614 0.2354 0.047 Uiso 1 1 calc GR
H35C H 0.5196 0.8384 0.1955 0.047 Uiso 1 1 calc GR
C36 C 0.7543(3) 0.8270(2) 0.12446(7) 0.0258(5) Uani 1 1 d .
H36A H 0.7757 0.9083 0.1102 0.031 Uiso 1 1 calc R
H36B H 0.6393 0.8338 0.1175 0.031 Uiso 1 1 calc R
C37 C 0.8893(3) 0.7024(3) 0.10640(8) 0.0255(5) Uani 1 1 d .
C38 C 0.1131(3) 0.0336(3) 0.08227(8) 0.0289(5) Uani 1 1 d .
C39 C 0.0960(3) 0.1447(2) 0.04265(8) 0.0272(5) Uani 1 1 d .
H39A H 0.1446 0.1068 0.0132 0.033 Uiso 1 1 calc R
H39B H -0.0249 0.1996 0.0392 0.033 Uiso 1 1 calc R
C40 C 0.0717(3) 0.3638(2) 0.06782(8) 0.0315(6) Uani 1 1 d .
H40A H 0.0106 0.4139 0.0408 0.047 Uiso 1 1 calc GR
H40B H 0.1363 0.4131 0.0780 0.047 Uiso 1 1 calc GR
H40C H -0.0097 0.3512 0.0928 0.047 Uiso 1 1 calc GR
C41 C 0.3254(3) 0.2443(3) 0.01760(8) 0.0294(5) Uani 1 1 d .
H41A H 0.3422 0.3300 0.0181 0.035 Uiso 1 1 calc R
H41B H 0.2894 0.2416 -0.0132 0.035 Uiso 1 1 calc R
C42 C 0.4891(3) 0.1278(3) 0.02821(8) 0.0286(5) Uani 1 1 d .
B1 B 0.8574(3) 0.6416(3) 0.18826(8) 0.0220(5) Uani 1 1 d .
B2 B 0.3106(3) 0.1317(3) 0.09852(9) 0.0241(6) Uani 1 1 d .
N3 N 0.7069(3) 0.4027(3) 0.01559(9) 0.0503(7) Uani 1 1 d .
C43 C 0.6867(3) 0.3821(3) -0.02097(10) 0.0366(6) Uani 1 1 d .
C44 C 0.6566(3) 0.3587(3) -0.06739(10) 0.0440(7) Uani 1 1 d .
H44A H 0.7106 0.4065 -0.0910 0.066 Uiso 1 1 calc GR
H44B H 0.5343 0.3906 -0.0712 0.066 Uiso 1 1 calc GR
H44C H 0.7049 0.2633 -0.0707 0.066 Uiso 1 1 calc GR

loop_
_atom_site_aniso_label
_atom_site_aniso_U_11
_atom_site_aniso_U_22
_atom_site_aniso_U_33
_atom_site_aniso_U_23
_atom_site_aniso_U_13
_atom_site_aniso_U_12
S1 0.0306(3) 0.0225(3) 0.0167(3) -0.0018(2) -0.0031(2) -0.0109(2)
S2 0.0326(3) 0.0244(3) 0.0196(3) -0.0039(2) -0.0008(2) -0.0127(2)
O1 0.0307(8) 0.0211(9) 0.0254(8) -0.0026(7) -0.0075(6) -0.0061(7)
O2 0.0460(11) 0.0441(13) 0.0526(12) -0.0091(10) -0.0243(9) -0.0160(9)
O3 0.0283(8) 0.0234(9) 0.0219(8) -0.0027(7) -0.0005(6) -0.0064(7)
O4 0.0468(10) 0.0417(12) 0.0219(9) -0.0050(8) 0.0010(7) -0.0199(9)
O5 0.0502(10) 0.0252(10) 0.0243(8) 0.0016(7) -0.0070(7) -0.0192(8)
O6 0.0526(11) 0.0421(12) 0.0450(11) -0.0040(9) 0.0038(8) -0.0336(10)
O7 0.0321(9) 0.0229(9) 0.0301(9) -0.0069(7) -0.0064(7) -0.0026(7)
O8 0.0405(10) 0.0451(13) 0.0504(11) -0.0217(10) 0.0161(9) -0.0200(9)
N1 0.0263(10) 0.0208(11) 0.0221(9) -0.0023(8) -0.0021(7) -0.0092(8)
N2 0.0266(9) 0.0171(10) 0.0181(9) 0.0003(7) -0.0028(7) -0.0064(8)
C1 0.0283(11) 0.0170(12) 0.0174(10) -0.0014(8) -0.0060(8) -0.0069(9)
C2 0.0310(12) 0.0176(12) 0.0174(10) -0.0002(9) -0.0054(9) -0.0083(9)
C3 0.0344(12) 0.0222(13) 0.0192(11) 0.0003(9) -0.0019(9) -0.0115(10)
C4 0.0263(11) 0.0203(12) 0.0197(11) 0.0001(9) -0.0036(8) -0.0070(9)
C5 0.0307(12) 0.0200(12) 0.0176(10) -0.0004(9) -0.0058(9) -0.0073(10)
C6 0.0280(11) 0.0216(13) 0.0178(10) -0.0022(9) -0.0031(9) -0.0053(10)
C7 0.0260(11) 0.0178(12) 0.0193(11) 0.0020(9) -0.0069(8) -0.0060(9)
C8 0.0300(12) 0.0167(12) 0.0225(11) 0.0006(9) -0.0058(9) -0.0087(9)
C9 0.0370(13) 0.0196(12) 0.0185(11) -0.0007(9) -0.0044(9) -0.0109(10)
C10 0.0393(13) 0.0207(13) 0.0185(11) -0.0024(9) -0.0051(9) -0.0084(10)
C11 0.0328(12) 0.0225(13) 0.0176(11) -0.0025(9) -0.0038(9) -0.0105(10)
C12 0.0365(13) 0.0242(13) 0.0201(11) -0.0021(9) -0.0054(9) -0.0111(10)
C13 0.0306(12) 0.0240(13) 0.0197(11) -0.0013(9) -0.0052(9) -0.0093(10)
C14 0.0323(12) 0.0253(13) 0.0216(11) -0.0036(10) -0.0044(9) -0.0111(10)
C15 0.0278(12) 0.0254(13) 0.0208(11) 0.0001(9) -0.0039(9) -0.0085(10)
C16 0.0313(12) 0.0245(13) 0.0203(11) -0.0012(9) -0.0047(9) -0.0077(10)
C17 0.0278(11) 0.0230(13) 0.0199(11) 0.0000(9) -0.0036(9) -0.0099(10)
C18 0.0280(12) 0.0229(13) 0.0228(11) -0.0006(9) -0.0034(9) -0.0072(10)
C19 0.0297(12) 0.0236(13) 0.0211(11) -0.0003(9) -0.0044(9) -0.0095(10)
C20 0.0387(14) 0.0292(15) 0.0256(12) 0.0007(10) -0.0068(10) -0.0073(11)
C21 0.0248(11) 0.0266(13) 0.0227(11) -0.0014(9) -0.0059(9) -0.0088(10)
C22 0.0255(11) 0.0255(13) 0.0233(11) -0.0026(9) 0.0005(9) -0.0132(10)
C23 0.0316(12) 0.0271(14) 0.0229(11) -0.0004(10) -0.0049(9) -0.0132(10)
C24 0.0266(11) 0.0247(13) 0.0229(11) -0.0006(9) -0.0018(9) -0.0089(10)
C25 0.0259(11) 0.0254(13) 0.0248(12) 0.0008(10) -0.0025(9) -0.0098(10)
C26 0.0291(12) 0.0236(13) 0.0227(11) -0.0019(9) -0.0023(9) -0.0106(10)
C27 0.0306(12) 0.0257(14) 0.0243(12) -0.0014(10) -0.0029(9) -0.0102(10)
C28 0.0292(12) 0.0242(13) 0.0232(11) -0.0017(9) -0.0040(9) -0.0093(10)
C29 0.0314(12) 0.0264(14) 0.0239(12) -0.0043(10) -0.0036(9) -0.0078(10)
C30 0.0295(12) 0.0254(14) 0.0238(12) -0.0016(10) -0.0027(9) -0.0084(10)
C31 0.0340(13) 0.0314(15) 0.0262(12) -0.0034(11) -0.0028(10) -0.0076(11)
C32 0.0397(14) 0.0474(18) 0.0258(13) 0.0039(12) -0.0037(11) -0.0132(13)
C33 0.0311(13) 0.0275(14) 0.0286(12) -0.0082(10) -0.0044(10) -0.0070(11)
C34 0.0338(13) 0.0231(13) 0.0326(13) -0.0046(10) -0.0054(10) -0.0127(10)
C35 0.0288(12) 0.0252(14) 0.0341(13) -0.0029(11) 0.0016(10) -0.0032(10)
C36 0.0285(12) 0.0260(13) 0.0227(11) 0.0055(9) -0.0067(9) -0.0109(10)
C37 0.0294(12) 0.0284(14) 0.0232(12) 0.0002(10) -0.0023(9) -0.0164(10)
C38 0.0331(13) 0.0266(14) 0.0304(13) -0.0091(10) 0.0048(10) -0.0143(11)
C39 0.0308(12) 0.0248(13) 0.0284(12) -0.0014(10) -0.0058(9) -0.0121(10)
C40 0.0370(13) 0.0178(13) 0.0348(13) -0.0015(10) -0.0081(10) -0.0025(10)
C41 0.0356(13) 0.0311(15) 0.0242(12) 0.0025(10) -0.0012(10) -0.0170(11)
C42 0.0343(13) 0.0284(14) 0.0291(13) -0.0096(11) -0.0006(10) -0.0162(11)
B1 0.0279(13) 0.0162(13) 0.0193(12) 0.0000(10) -0.0039(10) -0.0044(10)
B2 0.0305(14) 0.0200(14) 0.0213(13) 0.0011(10) -0.0049(10) -0.0084(11)
N3 0.0367(13) 0.0528(18) 0.0575(16) -0.0108(13) -0.0094(11) -0.0073(12)
C43 0.0261(13) 0.0279(15) 0.0531(17) 0.0032(13) -0.0072(12) -0.0075(11)
C44 0.0458(16) 0.0365(17) 0.0498(17) 0.0022(13) -0.0106(13) -0.0147(13)

loop_
_atom_type_symbol
_atom_type_description
_atom_type_scat_dispersion_real
_atom_type_scat_dispersion_imag
_atom_type_scat_source
C C 0.0033 0.0016 'International Tables Vol C Tables 4.2.6.8 and 6.1.1.4'
H H 0.0000 0.0000 'International Tables Vol C Tables 4.2.6.8 and 6.1.1.4'
B B 0.0013 0.0007 'International Tables Vol C Tables 4.2.6.8 and 6.1.1.4'
N N 0.0061 0.0033 'International Tables Vol C Tables 4.2.6.8 and 6.1.1.4'
O O 0.0106 0.0060 'International Tables Vol C Tables 4.2.6.8 and 6.1.1.4'
S S 0.1246 0.1234 'International Tables Vol C Tables 4.2.6.8 and 6.1.1.4'

loop_
_geom_angle_atom_site_label_1
_geom_angle_atom_site_label_2
_geom_angle_atom_site_label_3
_geom_angle
C4 S1 C1 93.55(11)
C5 S2 C8 92.97(11)
C33 O1 B1 113.00(18)
C37 O3 B1 113.26(17)
C38 O5 B2 113.44(19)
C42 O7 B2 114.67(17)
C34 N1 B1 101.22(16)
C35 N1 C34 111.24(18)
C35 N1 C36 111.68(16)
C35 N1 B1 115.88(18)
C36 N1 C34 113.10(18)
C36 N1 B1 103.15(16)
C39 N2 B2 103.39(17)
C40 N2 C39 110.98(17)
C40 N2 B2 114.78(16)
C41 N2 C39 112.91(17)
C41 N2 C40 110.93(19)
C41 N2 B2 103.50(16)
C2 C1 S1 109.56(17)
C2 C1 B1 132.0(2)
B1 C1 S1 118.37(15)
C1 C2 C3 113.16(19)
C1 C2 C9 125.8(2)
C3 C2 C9 120.8(2)
C2 C3 H3 122.8
C4 C3 C2 114.4(2)
C4 C3 H3 122.8
C3 C4 S1 109.38(18)
C3 C4 C5 127.5(2)
C5 C4 S1 123.09(16)
C4 C5 S2 121.58(17)
C6 C5 S2 110.00(18)
C6 C5 C4 128.4(2)
C5 C6 H6 122.8
C5 C6 C7 114.43(19)
C7 C6 H6 122.8
C6 C7 C21 122.23(19)
C8 C7 C6 112.7(2)
C8 C7 C21 125.0(2)
C7 C8 S2 109.83(17)
C7 C8 B2 133.0(2)
B2 C8 S2 116.67(16)
C2 C9 H9A 109.6
C2 C9 H9B 109.6
C2 C9 C10 110.22(18)
H9A C9 H9B 108.1
C10 C9 H9A 109.6
C10 C9 H9B 109.6
C9 C10 H10A 108.6
C9 C10 H10B 108.6
H10A C10 H10B 107.6
C11 C10 C9 114.62(19)
C11 C10 H10A 108.6
C11 C10 H10B 108.6
C10 C11 H11A 109.2
C10 C11 H11B 109.2
C10 C11 C12 111.86(19)
H11A C11 H11B 107.9
C12 C11 H11A 109.2
C12 C11 H11B 109.2
C11 C12 H12A 108.6
C11 C12 H12B 108.6
H12A C12 H12B 107.6
C13 C12 C11 114.50(19)
C13 C12 H12A 108.6
C13 C12 H12B 108.6
C12 C13 H13A 109.0
C12 C13 H13B 109.0
H13A C13 H13B 107.8
C14 C13 C12 113.03(19)
C14 C13 H13A 109.0
C14 C13 H13B 109.0
C13 C14 H14A 108.7
C13 C14 H14B 108.7
C13 C14 C15 114.19(19)
H14A C14 H14B 107.6
C15 C14 H14A 108.7
C15 C14 H14B 108.7
C14 C15 H15A 108.8
C14 C15 H15B 108.8
H15A C15 H15B 107.7
C16 C15 C14 113.67(19)
C16 C15 H15A 108.8
C16 C15 H15B 108.8
C15 C16 H16A 108.7
C15 C16 H16B 108.7
C15 C16 C17 114.33(19)
H16A C16 H16B 107.6
C17 C16 H16A 108.7
C17 C16 H16B 108.7
C16 C17 H17A 109.0
C16 C17 H17B 109.0
H17A C17 H17B 107.8
C18 C17 C16 113.11(19)
C18 C17 H17A 109.0
C18 C17 H17B 109.0
C17 C18 H18A 108.7
C17 C18 H18B 108.7
C17 C18 C19 114.12(19)
H18A C18 H18B 107.6
C19 C18 H18A 108.7
C19 C18 H18B 108.7
C18 C19 H19A 109.1
C18 C19 H19B 109.1
H19A C19 H19B 107.9
C20 C19 C18 112.4(2)
C20 C19 H19A 109.1
C20 C19 H19B 109.1
C19 C20 H20A 109.5
C19 C20 H20B 109.5
C19 C20 H20C 109.5
H20A C20 H20B 109.5
H20A C20 H20C 109.5
H20B C20 H20C 109.5
C7 C21 H21A 109.0
C7 C21 H21B 109.0
C7 C21 C22 112.96(17)
H21A C21 H21B 107.8
C22 C21 H21A 109.0
C22 C21 H21B 109.0
C21 C22 H22A 108.7
C21 C22 H22B 108.7
H22A C22 H22B 107.6
C23 C22 C21 114.2(2)
C23 C22 H22A 108.7
C23 C22 H22B 108.7
C22 C23 H23A 108.8
C22 C23 H23B 108.8
H23A C23 H23B 107.7
C24 C23 C22 113.6(2)
C24 C23 H23A 108.8
C24 C23 H23B 108.8
C23 C24 H24A 109.0
C23 C24 H24B 109.0
H24A C24 H24B 107.8
C25 C24 C23 113.1(2)
C25 C24 H24A 109.0
C25 C24 H24B 109.0
C24 C25 H25A 108.9
C24 C25 H25B 108.9
C24 C25 C26 113.6(2)
H25A C25 H25B 107.7
C26 C25 H25A 108.9
C26 C25 H25B 108.9
C25 C26 H26A 108.7
C25 C26 H26B 108.7
C25 C26 C27 114.02(19)
H26A C26 H26B 107.6
C27 C26 H26A 108.7
C27 C26 H26B 108.7
C26 C27 H27A 108.8
C26 C27 H27B 108.8
C26 C27 C28 113.72(19)
H27A C27 H27B 107.7
C28 C27 H27A 108.8
C28 C27 H27B 108.8
C27 C28 H28A 108.8
C27 C28 H28B 108.8
H28A C28 H28B 107.7
C29 C28 C27 113.84(19)
C29 C28 H28A 108.8
C29 C28 H28B 108.8
C28 C29 H29A 108.8
C28 C29 H29B 108.8
C28 C29 C30 113.74(19)
H29A C29 H29B 107.7
C30 C29 H29A 108.8
C30 C29 H29B 108.8
C29 C30 H30A 108.8
C29 C30 H30B 108.8
H30A C30 H30B 107.7
C31 C30 C29 113.7(2)
C31 C30 H30A 108.8
C31 C30 H30B 108.8
C30 C31 H31A 108.9
C30 C31 H31B 108.9
C30 C31 C32 113.3(2)
H31A C31 H31B 107.7
C32 C31 H31A 108.9
C32 C31 H31B 108.9
C31 C32 H32A 109.5
C31 C32 H32B 109.5
C31 C32 H32C 109.5
H32A C32 H32B 109.5
H32A C32 H32C 109.5
H32B C32 H32C 109.5
O1 C33 C34 110.32(19)
O2 C33 O1 124.5(2)
O2 C33 C34 125.2(2)
N1 C34 C33 106.1(2)
N1 C34 H34A 110.5
N1 C34 H34B 110.5
C33 C34 H34A 110.5
C33 C34 H34B 110.5
H34A C34 H34B 108.7
N1 C35 H35A 109.5
N1 C35 H35B 109.5
N1 C35 H35C 109.5
H35A C35 H35B 109.5
H35A C35 H35C 109.5
H35B C35 H35C 109.5
N1 C36 H36A 110.7
N1 C36 H36B 110.7
N1 C36 C37 105.17(17)
H36A C36 H36B 108.8
C37 C36 H36A 110.7
C37 C36 H36B 110.7
O3 C37 C36 110.91(18)
O4 C37 O3 123.9(2)
O4 C37 C36 125.2(2)
O5 C38 C39 111.6(2)
O6 C38 O5 123.4(2)
O6 C38 C39 125.0(2)
N2 C39 C38 106.57(18)
N2 C39 H39A 110.4
N2 C39 H39B 110.4
C38 C39 H39A 110.4
C38 C39 H39B 110.4
H39A C39 H39B 108.6
N2 C40 H40A 109.5
N2 C40 H40B 109.5
N2 C40 H40C 109.5
H40A C40 H40B 109.5
H40A C40 H40C 109.5
H40B C40 H40C 109.5
N2 C41 H41A 110.5
N2 C41 H41B 110.5
N2 C41 C42 106.02(19)
H41A C41 H41B 108.7
C42 C41 H41A 110.5
C42 C41 H41B 110.5
O7 C42 C41 110.63(19)
O8 C42 O7 124.0(2)
O8 C42 C41 125.3(2)
O1 B1 O3 111.72(18)
O1 B1 N1 102.11(18)
O1 B1 C1 115.08(19)
O3 B1 N1 98.69(17)
O3 B1 C1 112.33(19)
C1 B1 N1 115.39(18)
O5 B2 O7 110.5(2)
O5 B2 N2 102.06(17)
O5 B2 C8 114.99(19)
O7 B2 N2 100.03(16)
O7 B2 C8 112.47(19)
C8 B2 N2 115.40(19)
N3 C43 C44 178.5(3)
C43 C44 H44A 109.5
C43 C44 H44B 109.5
C43 C44 H44C 109.5
H44A C44 H44B 109.5
H44A C44 H44C 109.5
H44B C44 H44C 109.5

loop_
_geom_bond_atom_site_label_1
_geom_bond_atom_site_label_2
_geom_bond_distance
S1 C1 1.736(2)
S1 C4 1.727(2)
S2 C5 1.731(2)
S2 C8 1.741(2)
O1 C33 1.341(3)
O1 B1 1.459(3)
O2 C33 1.193(3)
O3 C37 1.333(3)
O3 B1 1.493(3)
O4 C37 1.201(3)
O5 C38 1.337(3)
O5 B2 1.467(3)
O6 C38 1.199(3)
O7 C42 1.326(3)
O7 B2 1.482(3)
O8 C42 1.202(3)
N1 C34 1.498(3)
N1 C35 1.486(3)
N1 C36 1.488(3)
N1 B1 1.662(3)
N2 C39 1.494(3)
N2 C40 1.494(3)
N2 C41 1.489(3)
N2 B2 1.658(3)
C1 C2 1.377(3)
C1 B1 1.568(4)
C2 C3 1.416(3)
C2 C9 1.512(3)
C3 H3 0.9300
C3 C4 1.373(3)
C4 C5 1.452(3)
C5 C6 1.363(3)
C6 H6 0.9300
C6 C7 1.420(3)
C7 C8 1.382(3)
C7 C21 1.507(3)
C8 B2 1.572(3)
C9 H9A 0.9700
C9 H9B 0.9700
C9 C10 1.529(3)
C10 H10A 0.9700
C10 H10B 0.9700
C10 C11 1.523(3)
C11 H11A 0.9700
C11 H11B 0.9700
C11 C12 1.526(3)
C12 H12A 0.9700
C12 H12B 0.9700
C12 C13 1.519(3)
C13 H13A 0.9700
C13 H13B 0.9700
C13 C14 1.515(3)
C14 H14A 0.9700
C14 H14B 0.9700
C14 C15 1.522(3)
C15 H15A 0.9700
C15 H15B 0.9700
C15 C16 1.516(3)
C16 H16A 0.9700
C16 H16B 0.9700
C16 C17 1.527(3)
C17 H17A 0.9700
C17 H17B 0.9700
C17 C18 1.520(3)
C18 H18A 0.9700
C18 H18B 0.9700
C18 C19 1.524(3)
C19 H19A 0.9700
C19 H19B 0.9700
C19 C20 1.519(3)
C20 H20A 0.9600
C20 H20B 0.9600
C20 H20C 0.9600
C21 H21A 0.9700
C21 H21B 0.9700
C21 C22 1.535(3)
C22 H22A 0.9700
C22 H22B 0.9700
C22 C23 1.530(3)
C23 H23A 0.9700
C23 H23B 0.9700
C23 C24 1.525(3)
C24 H24A 0.9700
C24 H24B 0.9700
C24 C25 1.523(3)
C25 H25A 0.9700
C25 H25B 0.9700
C25 C26 1.523(3)
C26 H26A 0.9700
C26 H26B 0.9700
C26 C27 1.525(3)
C27 H27A 0.9700
C27 H27B 0.9700
C27 C28 1.526(3)
C28 H28A 0.9700
C28 H28B 0.9700
C28 C29 1.521(3)
C29 H29A 0.9700
C29 H29B 0.9700
C29 C30 1.523(3)
C30 H30A 0.9700
C30 H30B 0.9700
C30 C31 1.520(3)
C31 H31A 0.9700
C31 H31B 0.9700
C31 C32 1.523(3)
C32 H32A 0.9600
C32 H32B 0.9600
C32 H32C 0.9600
C33 C34 1.523(3)
C34 H34A 0.9700
C34 H34B 0.9700
C35 H35A 0.9600
C35 H35B 0.9600
C35 H35C 0.9600
C36 H36A 0.9700
C36 H36B 0.9700
C36 C37 1.508(3)
C38 C39 1.501(3)
C39 H39A 0.9700
C39 H39B 0.9700
C40 H40A 0.9600
C40 H40B 0.9600
C40 H40C 0.9600
C41 H41A 0.9700
C41 H41B 0.9700
C41 C42 1.500(3)
N3 C43 1.141(3)
C43 C44 1.450(4)
C44 H44A 0.9600
C44 H44B 0.9600
C44 H44C 0.9600

loop_
_geom_torsion_atom_site_label_1
_geom_torsion_atom_site_label_2
_geom_torsion_atom_site_label_3
_geom_torsion_atom_site_label_4
_geom_torsion
S1 C1 C2 C3 0.0(2)
S1 C1 C2 C9 174.87(17)
S1 C1 B1 O1 -144.61(16)
S1 C1 B1 O3 -15.3(2)
S1 C1 B1 N1 96.8(2)
S1 C4 C5 S2 20.5(3)
S1 C4 C5 C6 -162.09(19)
S2 C5 C6 C7 -0.3(2)
S2 C8 B2 O5 154.70(16)
S2 C8 B2 O7 27.1(3)
S2 C8 B2 N2 -86.8(2)
O1 C33 C34 N1 13.6(2)
O2 C33 C34 N1 -166.6(2)
O5 C38 C39 N2 -7.5(2)
O6 C38 C39 N2 172.5(2)
N1 C36 C37 O3 11.8(3)
N1 C36 C37 O4 -169.6(2)
N2 C41 C42 O7 -14.3(3)
N2 C41 C42 O8 167.6(2)
C1 S1 C4 C3 0.54(17)
C1 S1 C4 C5 -177.93(19)
C1 C2 C3 C4 0.5(3)
C1 C2 C9 C10 -102.4(3)
C2 C1 B1 O1 37.3(3)
C2 C1 B1 O3 166.7(2)
C2 C1 B1 N1 -81.3(3)
C2 C3 C4 S1 -0.7(2)
C2 C3 C4 C5 177.7(2)
C2 C9 C10 C11 -174.5(2)
C3 C2 C9 C10 72.1(3)
C3 C4 C5 S2 -157.71(19)
C3 C4 C5 C6 19.7(4)
C4 S1 C1 C2 -0.30(17)
C4 S1 C1 B1 -178.78(17)
C4 C5 C6 C7 -178.0(2)
C5 S2 C8 C7 -1.46(17)
C5 S2 C8 B2 171.80(17)
C5 C6 C7 C8 -0.8(3)
C5 C6 C7 C21 177.79(19)
C6 C7 C8 S2 1.5(2)
C6 C7 C8 B2 -170.2(2)
C6 C7 C21 C22 -89.2(3)
C7 C8 B2 O5 -34.0(3)
C7 C8 B2 O7 -161.6(2)
C7 C8 B2 N2 84.5(3)
C7 C21 C22 C23 70.4(2)
C8 S2 C5 C4 178.86(18)
C8 S2 C5 C6 1.00(17)
C8 C7 C21 C22 89.2(3)
C9 C2 C3 C4 -174.73(19)
C9 C10 C11 C12 178.2(2)
C10 C11 C12 C13 -179.2(2)
C11 C12 C13 C14 178.6(2)
C12 C13 C14 C15 178.4(2)
C13 C14 C15 C16 178.5(2)
C14 C15 C16 C17 177.7(2)
C15 C16 C17 C18 178.35(19)
C16 C17 C18 C19 178.25(19)
C17 C18 C19 C20 177.6(2)
C21 C7 C8 S2 -177.04(17)
C21 C7 C8 B2 11.2(4)
C21 C22 C23 C24 -173.66(18)
C22 C23 C24 C25 -172.89(19)
C23 C24 C25 C26 -173.36(19)
C24 C25 C26 C27 -177.66(19)
C25 C26 C27 C28 -176.95(19)
C26 C27 C28 C29 -178.1(2)
C27 C28 C29 C30 -178.1(2)
C28 C29 C30 C31 -179.9(2)
C29 C30 C31 C32 -178.0(2)
C33 O1 B1 O3 84.8(2)
C33 O1 B1 N1 -19.8(2)
C33 O1 B1 C1 -145.5(2)
C34 N1 C36 C37 83.6(2)
C34 N1 B1 O1 26.1(2)
C34 N1 B1 O3 -88.51(18)
C34 N1 B1 C1 151.62(18)
C35 N1 C34 C33 100.2(2)
C35 N1 C36 C37 -150.0(2)
C35 N1 B1 O1 -94.4(2)
C35 N1 B1 O3 151.05(17)
C35 N1 B1 C1 31.2(3)
C36 N1 C34 C33 -133.20(19)
C36 N1 B1 O1 143.26(17)
C36 N1 B1 O3 28.7(2)
C36 N1 B1 C1 -91.2(2)
C37 O3 B1 O1 -130.3(2)
C37 O3 B1 N1 -23.5(2)
C37 O3 B1 C1 98.6(2)
C38 O5 B2 O7 -92.2(2)
C38 O5 B2 N2 13.5(2)
C38 O5 B2 C8 139.19(19)
C39 N2 C41 C42 -89.7(2)
C39 N2 B2 O5 -16.8(2)
C39 N2 B2 O7 96.84(19)
C39 N2 B2 C8 -142.2(2)
C40 N2 C39 C38 -108.9(2)
C40 N2 C41 C42 145.01(19)
C40 N2 B2 O5 104.2(2)
C40 N2 B2 O7 -142.14(19)
C40 N2 B2 C8 -21.2(3)
C41 N2 C39 C38 125.81(19)
C41 N2 B2 O5 -134.77(18)
C41 N2 B2 O7 -21.1(2)
C41 N2 B2 C8 99.8(2)
C42 O7 B2 O5 120.9(2)
C42 O7 B2 N2 13.8(2)
C42 O7 B2 C8 -109.1(2)
B1 O1 C33 O2 -174.5(2)
B1 O1 C33 C34 5.3(3)
B1 O3 C37 O4 -169.4(2)
B1 O3 C37 C36 9.3(3)
B1 N1 C34 C33 -23.5(2)
B1 N1 C36 C37 -24.9(2)
B1 C1 C2 C3 178.2(2)
B1 C1 C2 C9 -6.9(4)
B2 O5 C38 O6 175.3(2)
B2 O5 C38 C39 -4.8(3)
B2 O7 C42 O8 177.2(2)
B2 O7 C42 C41 -0.9(3)
B2 N2 C39 C38 14.6(2)
B2 N2 C41 C42 21.4(2)
